data_2214942
loop_
_publ_author_name
'Yang, Shu-Ping'
'Wang, Da-Qi'
'Han, Li-Jun'
'Xia, Hai-Tao'

_publ_section_title
;
 1-(4-Chlorobenzyl)-2-(4-chlorophenyl)-1<i>H</i>-benzimidazole
;
_journal_coeditor_code AT2364
_journal_issue 9
_journal_name_full 'Acta Crystallographica Section E'
_journal_page_first o3758
_journal_page_last o3758
_journal_paper_doi 10.1107/S1600536807038871
_journal_volume 63
_journal_year 2007
_chemical_formula_iupac 'C20 H14 Cl2 N2'
_chemical_formula_moiety 'C20 H14 Cl2 N2'
_chemical_formula_sum 'C20 H14 Cl2 N2'
_chemical_formula_weight 353.23
_chemical_melting_point 450
_chemical_name_systematic
;
1-(4-Chlorobenzyl)-2-(4-chlorophenyl)-1<i>H</i>-benzimidazole
;
_space_group_IT_number 4
_symmetry_cell_setting monoclinic
_symmetry_space_group_name_Hall 'P 2yb'
_symmetry_space_group_name_H-M 'P 1 21 1'
_atom_sites_solution_hydrogens geom
_atom_sites_solution_primary direct
_atom_sites_solution_secondary difmap
_audit_creation_method SHELXL-97
_cell_angle_alpha 90.00
_cell_angle_beta 90.936(2)
_cell_angle_gamma 90.00
_cell_formula_units_Z 2
_cell_length_a 11.6427(17)
_cell_length_b 5.4420(7)
_cell_length_c 13.2339(19)
_cell_measurement_reflns_used 1152
_cell_measurement_temperature 298(2)
_cell_measurement_theta_max 21.34
_cell_measurement_theta_min 2.311
_cell_volume 838.4(2)
_computing_cell_refinement 'SAINT (Siemens, 1996)'
_computing_data_collection 'SMART (Siemens, 1996)'
_computing_data_reduction SAINT
_computing_molecular_graphics 'SHELXTL (Sheldrick, 1997b)'
_computing_publication_material SHELXTL
_computing_structure_refinement 'SHELXL97 (Sheldrick, 1997a)'
_computing_structure_solution 'SHELXS97 (Sheldrick, 1997a)'
_diffrn_ambient_temperature 298(2)
_diffrn_measured_fraction_theta_full 0.996
_diffrn_measured_fraction_theta_max 0.996
_diffrn_measurement_device_type 'Siemens SMART 1000 CCD area-detector'
_diffrn_measurement_method '\f and \w'
_diffrn_radiation_monochromator graphite
_diffrn_radiation_source 'fine-focus sealed tube'
_diffrn_radiation_type MoK\a
_diffrn_radiation_wavelength 0.71073
_diffrn_reflns_av_R_equivalents 0.0288
_diffrn_reflns_av_sigmaI/netI 0.0575
_diffrn_reflns_limit_h_max 13
_diffrn_reflns_limit_h_min -10
_diffrn_reflns_limit_k_max 6
_diffrn_reflns_limit_k_min -6
_diffrn_reflns_limit_l_max 15
_diffrn_reflns_limit_l_min -15
_diffrn_reflns_number 4248
_diffrn_reflns_theta_full 25.01
_diffrn_reflns_theta_max 25.01
_diffrn_reflns_theta_min 1.54
_diffrn_standards_number 0
_exptl_absorpt_coefficient_mu 0.390
_exptl_absorpt_correction_T_max 0.9438
_exptl_absorpt_correction_T_min 0.8350
_exptl_absorpt_correction_type multi-scan
_exptl_absorpt_process_details '(SADABS; Sheldrick, 1996)'
_exptl_crystal_colour yellow
_exptl_crystal_density_diffrn 1.399
_exptl_crystal_density_method 'not measured'
_exptl_crystal_description plate
_exptl_crystal_F_000 364
_exptl_crystal_size_max 0.48
_exptl_crystal_size_mid 0.23
_exptl_crystal_size_min 0.15
_refine_diff_density_max 0.225
_refine_diff_density_min -0.185
_refine_ls_abs_structure_details 'Flack (1983), 1102 Freidel pairs'
_refine_ls_abs_structure_Flack -0.01(8)
_refine_ls_extinction_method none
_refine_ls_goodness_of_fit_ref 1.020
_refine_ls_hydrogen_treatment constr
_refine_ls_matrix_type full
_refine_ls_number_parameters 217
_refine_ls_number_reflns 2749
_refine_ls_number_restraints 1
_refine_ls_restrained_S_all 1.019
_refine_ls_R_factor_all 0.0809
_refine_ls_R_factor_gt 0.0423
_refine_ls_shift/su_max 0.000
_refine_ls_shift/su_mean 0.000
_refine_ls_structure_factor_coef Fsqd
_refine_ls_weighting_details 'calc w=1/[\s^2^(Fo^2^)+(0.0295P)^2^] where P=(Fo^2^+2Fc^2^)/3'
_refine_ls_weighting_scheme calc
_refine_ls_wR_factor_gt 0.0726
_refine_ls_wR_factor_ref 0.0858
_reflns_number_gt 1744
_reflns_number_total 2749
_reflns_threshold_expression I>2\s(I)
_cod_data_source_file at2364.cif
_cod_data_source_block I
_cod_original_sg_symbol_H-M 'P 21'
_cod_database_code 2214942
_cod_database_fobs_code 2214942

loop_
_symmetry_equiv_pos_as_xyz
'x, y, z'
'-x, y+1/2, -z'

loop_
_atom_site_type_symbol
_atom_site_label
_atom_site_fract_x
_atom_site_fract_y
_atom_site_fract_z
_atom_site_U_iso_or_equiv
_atom_site_adp_type
_atom_site_calc_flag
_atom_site_refinement_flags
_atom_site_occupancy
Cl Cl1 0.33404(9) 0.0815(2) 0.63346(7) 0.0884(4) Uani d . 1
Cl Cl2 0.75909(8) 1.0489(3) 0.12846(9) 0.1146(5) Uani d . 1
N N1 0.2015(2) 0.8712(5) 0.24471(19) 0.0480(7) Uani d . 1
N N2 0.0955(2) 1.0188(6) 0.3711(2) 0.0587(8) Uani d . 1
C C1 0.1724(3) 0.8546(7) 0.3452(2) 0.0481(9) Uani d . 1
C C2 0.0722(3) 1.1501(6) 0.2833(3) 0.0549(10) Uani d . 1
C C3 0.1370(2) 1.0590(7) 0.2042(2) 0.0499(8) Uani d . 1
C C4 0.1289(3) 1.1528(7) 0.1067(3) 0.0618(10) Uani d . 1
H H4 0.1722 1.0892 0.0543 0.074 Uiso calc R 1
C C5 0.0540(3) 1.3436(8) 0.0918(3) 0.0710(12) Uani d . 1
H H5 0.0457 1.4107 0.0274 0.085 Uiso calc R 1
C C6 -0.0100(3) 1.4397(8) 0.1699(4) 0.0788(13) Uani d . 1
H H6 -0.0592 1.5710 0.1568 0.095 Uiso calc R 1
C C7 -0.0027(3) 1.3453(8) 0.2671(3) 0.0698(11) Uani d . 1
H H7 -0.0460 1.4099 0.3192 0.084 Uiso calc R 1
C C8 0.2738(3) 0.7104(6) 0.1855(2) 0.0545(9) Uani d . 1
H H8A 0.2384 0.6883 0.1193 0.065 Uiso calc R 1
H H8B 0.2772 0.5507 0.2180 0.065 Uiso calc R 1
C C9 0.3948(3) 0.8033(6) 0.1723(2) 0.0439(8) Uani d . 1
C C10 0.4364(3) 1.0114(7) 0.2183(2) 0.0596(10) Uani d . 1
H H10 0.3889 1.1036 0.2595 0.071 Uiso calc R 1
C C11 0.5489(3) 1.0852(8) 0.2038(3) 0.0680(10) Uani d . 1
H H11 0.5764 1.2271 0.2350 0.082 Uiso calc R 1
C C12 0.6190(3) 0.9516(8) 0.1443(3) 0.0657(11) Uani d . 1
C C13 0.5794(3) 0.7433(8) 0.0987(3) 0.0681(11) Uani d . 1
H H13 0.6278 0.6500 0.0587 0.082 Uiso calc R 1
C C14 0.4680(3) 0.6721(6) 0.1120(2) 0.0579(10) Uani d . 1
H H14 0.4410 0.5315 0.0795 0.069 Uiso calc R 1
C C15 0.2178(3) 0.6688(6) 0.4160(2) 0.0506(9) Uani d . 1
C C16 0.3296(3) 0.5778(8) 0.4130(2) 0.0588(9) Uani d . 1
H H16 0.3803 0.6379 0.3653 0.071 Uiso calc R 1
C C17 0.3657(3) 0.3989(7) 0.4805(3) 0.0642(11) Uani d . 1
H H17 0.4397 0.3357 0.4772 0.077 Uiso calc R 1
C C18 0.2917(3) 0.3150(7) 0.5521(2) 0.0579(10) Uani d . 1
C C19 0.1828(3) 0.4092(7) 0.5594(3) 0.0609(10) Uani d . 1
H H19 0.1339 0.3547 0.6096 0.073 Uiso calc R 1
C C20 0.1469(3) 0.5865(8) 0.4911(2) 0.0587(9) Uani d . 1
H H20 0.0734 0.6515 0.4959 0.070 Uiso calc R 1

loop_
_atom_site_aniso_label
_atom_site_aniso_U_11
_atom_site_aniso_U_22
_atom_site_aniso_U_33
_atom_site_aniso_U_12
_atom_site_aniso_U_13
_atom_site_aniso_U_23
Cl1 0.1053(8) 0.0830(8) 0.0764(6) 0.0009(8) -0.0143(6) 0.0255(6)
Cl2 0.0583(6) 0.1482(13) 0.1377(9) -0.0234(9) 0.0129(6) 0.0186(10)
N1 0.0442(16) 0.049(2) 0.0513(17) -0.0001(15) -0.0003(13) 0.0016(16)
N2 0.0527(17) 0.062(2) 0.0609(18) 0.0069(18) 0.0037(15) -0.0004(17)
C1 0.041(2) 0.052(2) 0.051(2) -0.0077(19) 0.0021(17) 0.0018(19)
C2 0.042(2) 0.055(3) 0.067(2) -0.0033(19) -0.0052(19) -0.001(2)
C3 0.0389(18) 0.048(2) 0.063(2) -0.006(2) -0.0093(17) 0.002(2)
C4 0.056(2) 0.065(3) 0.064(2) -0.012(2) -0.0116(18) 0.007(2)
C5 0.062(3) 0.066(3) 0.084(3) -0.012(2) -0.022(2) 0.019(3)
C6 0.057(3) 0.061(3) 0.118(4) -0.002(2) -0.027(3) 0.014(3)
C7 0.054(2) 0.063(3) 0.092(3) 0.006(2) -0.002(2) -0.005(2)
C8 0.060(2) 0.050(2) 0.053(2) -0.006(2) -0.0035(18) -0.0054(18)
C9 0.048(2) 0.043(2) 0.0409(18) -0.0019(18) -0.0019(16) 0.0008(17)
C10 0.059(2) 0.052(3) 0.068(2) -0.004(2) 0.0028(19) -0.013(2)
C11 0.062(2) 0.055(3) 0.086(3) -0.022(2) -0.004(2) -0.010(2)
C12 0.052(2) 0.080(3) 0.065(3) -0.002(2) 0.004(2) 0.013(2)
C13 0.067(3) 0.074(3) 0.063(2) 0.008(2) 0.013(2) -0.003(2)
C14 0.069(2) 0.054(3) 0.051(2) -0.003(2) 0.0039(19) -0.0112(18)
C15 0.052(2) 0.054(3) 0.0457(19) -0.0022(19) -0.0030(17) -0.0044(18)
C16 0.048(2) 0.067(3) 0.061(2) 0.001(2) 0.0053(17) 0.012(2)
C17 0.054(2) 0.069(3) 0.069(2) 0.009(2) -0.002(2) 0.005(2)
C18 0.066(2) 0.058(3) 0.049(2) -0.004(2) -0.0115(19) 0.005(2)
C19 0.061(2) 0.069(3) 0.052(2) -0.010(2) 0.0045(19) 0.003(2)
C20 0.050(2) 0.073(3) 0.053(2) 0.003(2) 0.0017(17) 0.005(2)

loop_
_atom_type_symbol
_atom_type_description
_atom_type_scat_dispersion_real
_atom_type_scat_dispersion_imag
_atom_type_scat_source
C C 0.0033 0.0016 'International Tables Vol C Tables 4.2.6.8 and 6.1.1.4'
H H 0.0000 0.0000 'International Tables Vol C Tables 4.2.6.8 and 6.1.1.4'
N N 0.0061 0.0033 'International Tables Vol C Tables 4.2.6.8 and 6.1.1.4'
Cl Cl 0.1484 0.1585 'International Tables Vol C Tables 4.2.6.8 and 6.1.1.4'

loop_
_geom_angle_atom_site_label_1
_geom_angle_atom_site_label_2
_geom_angle_atom_site_label_3
_geom_angle
C3 N1 C1 106.5(3)
C3 N1 C8 123.8(3)
C1 N1 C8 129.3(3)
C1 N2 C2 104.9(3)
N2 C1 N1 112.7(3)
N2 C1 C15 122.8(3)
N1 C1 C15 124.5(3)
N2 C2 C7 129.6(4)
N2 C2 C3 110.2(3)
C7 C2 C3 120.2(3)
N1 C3 C4 131.7(3)
N1 C3 C2 105.7(3)
C4 C3 C2 122.6(4)
C5 C4 C3 116.5(4)
C5 C4 H4 121.8
C3 C4 H4 121.8
C4 C5 C6 121.9(4)
C4 C5 H5 119.1
C6 C5 H5 119.1
C7 C6 C5 121.7(4)
C7 C6 H6 119.1
C5 C6 H6 119.1
C6 C7 C2 117.2(4)
C6 C7 H7 121.4
C2 C7 H7 121.4
N1 C8 C9 114.2(3)
N1 C8 H8A 108.7
C9 C8 H8A 108.7
N1 C8 H8B 108.7
C9 C8 H8B 108.7
H8A C8 H8B 107.6
C10 C9 C14 117.9(3)
C10 C9 C8 123.4(3)
C14 C9 C8 118.7(3)
C9 C10 C11 120.4(3)
C9 C10 H10 119.8
C11 C10 H10 119.8
C12 C11 C10 120.3(4)
C12 C11 H11 119.8
C10 C11 H11 119.8
C11 C12 C13 120.1(4)
C11 C12 Cl2 119.0(4)
C13 C12 Cl2 120.9(3)
C12 C13 C14 119.6(4)
C12 C13 H13 120.2
C14 C13 H13 120.2
C13 C14 C9 121.7(3)
C13 C14 H14 119.2
C9 C14 H14 119.2
C20 C15 C16 118.4(3)
C20 C15 C1 118.0(3)
C16 C15 C1 123.5(3)
C17 C16 C15 120.4(3)
C17 C16 H16 119.8
C15 C16 H16 119.8
C18 C17 C16 119.6(3)
C18 C17 H17 120.2
C16 C17 H17 120.2
C17 C18 C19 121.1(3)
C17 C18 Cl1 119.9(3)
C19 C18 Cl1 118.9(3)
C18 C19 C20 118.9(3)
C18 C19 H19 120.5
C20 C19 H19 120.5
C15 C20 C19 121.4(3)
C15 C20 H20 119.3
C19 C20 H20 119.3

loop_
_geom_bond_atom_site_label_1
_geom_bond_atom_site_label_2
_geom_bond_distance
_geom_bond_publ_flag
Cl1 C18 1.732(4) ?
Cl2 C12 1.731(4) ?
N1 C3 1.373(4) no
N1 C1 1.381(3) no
N1 C8 1.453(4) no
N2 C1 1.314(4) no
N2 C2 1.387(4) ?
C1 C15 1.471(4) ?
C2 C7 1.388(5) ?
C2 C3 1.392(4) ?
C3 C4 1.389(4) ?
C4 C5 1.369(5) ?
C4 H4 0.9300 ?
C5 C6 1.387(5) ?
C5 H5 0.9300 ?
C6 C7 1.386(5) ?
C6 H6 0.9300 ?
C7 H7 0.9300 ?
C8 C9 1.509(4) ?
C8 H8A 0.9700 ?
C8 H8B 0.9700 ?
C9 C10 1.371(4) ?
C9 C14 1.377(4) ?
C10 C11 1.387(4) ?
C10 H10 0.9300 ?
C11 C12 1.354(5) ?
C11 H11 0.9300 ?
C12 C13 1.361(5) ?
C13 C14 1.368(4) ?
C13 H13 0.9300 ?
C14 H14 0.9300 ?
C15 C20 1.376(4) ?
C15 C16 1.394(4) ?
C16 C17 1.382(5) ?
C16 H16 0.9300 ?
C17 C18 1.369(4) ?
C17 H17 0.9300 ?
C18 C19 1.373(4) ?
C19 C20 1.382(5) ?
C19 H19 0.9300 ?
C20 H20 0.9300 ?

loop_
_geom_hbond_atom_site_label_D
_geom_hbond_atom_site_label_H
_geom_hbond_atom_site_label_A
_geom_hbond_site_symmetry_A
_geom_hbond_distance_DH
_geom_hbond_distance_HA
_geom_hbond_distance_DA
_geom_hbond_angle_DHA
C11 H11 Cl1 2_666 0.93 2.79 3.701(4) 166.8

loop_
_geom_torsion_atom_site_label_1
_geom_torsion_atom_site_label_2
_geom_torsion_atom_site_label_3
_geom_torsion_atom_site_label_4
_geom_torsion
_geom_torsion_publ_flag
C2 N2 C1 N1 0.3(4) ?
C2 N2 C1 C15 -177.5(3) ?
C3 N1 C1 N2 -0.6(3) ?
C8 N1 C1 N2 -173.5(3) no
C3 N1 C1 C15 177.1(3) ?
C8 N1 C1 C15 4.3(5) no
C1 N2 C2 C7 180.0(3) ?
C1 N2 C2 C3 0.2(4) ?
C1 N1 C3 C4 -178.3(3) ?
C8 N1 C3 C4 -5.0(5) ?
C1 N1 C3 C2 0.7(3) ?
C8 N1 C3 C2 174.0(3) ?
N2 C2 C3 N1 -0.6(3) ?
C7 C2 C3 N1 179.6(3) ?
N2 C2 C3 C4 178.5(3) ?
C7 C2 C3 C4 -1.3(5) ?
N1 C3 C4 C5 179.5(3) ?
C2 C3 C4 C5 0.6(5) ?
C3 C4 C5 C6 0.4(5) ?
C4 C5 C6 C7 -0.9(6) ?
C5 C6 C7 C2 0.3(5) ?
N2 C2 C7 C6 -179.0(3) ?
C3 C2 C7 C6 0.8(5) ?
C3 N1 C8 C9 88.7(3) ?
C1 N1 C8 C9 -99.6(4) no
N1 C8 C9 C10 4.8(4) ?
N1 C8 C9 C14 -175.9(3) ?
C14 C9 C10 C11 0.1(5) ?
C8 C9 C10 C11 179.3(3) ?
C9 C10 C11 C12 -0.4(5) ?
C10 C11 C12 C13 -0.2(5) ?
C10 C11 C12 Cl2 -179.7(3) ?
C11 C12 C13 C14 1.0(6) ?
Cl2 C12 C13 C14 -179.5(3) ?
C12 C13 C14 C9 -1.3(5) ?
C10 C9 C14 C13 0.8(5) ?
C8 C9 C14 C13 -178.5(3) ?
N2 C1 C15 C20 30.5(5) ?
N1 C1 C15 C20 -147.0(3) ?
N2 C1 C15 C16 -147.4(3) ?
N1 C1 C15 C16 35.1(5) ?
C20 C15 C16 C17 3.7(5) ?
C1 C15 C16 C17 -178.4(3) ?
C15 C16 C17 C18 -1.5(5) ?
C16 C17 C18 C19 -1.3(5) ?
C16 C17 C18 Cl1 177.3(3) ?
C17 C18 C19 C20 1.9(5) ?
Cl1 C18 C19 C20 -176.7(3) ?
C16 C15 C20 C19 -3.1(5) ?
C1 C15 C20 C19 178.9(3) ?
C18 C19 C20 C15 0.3(5) ?

loop_
_cod_related_entry_id
_cod_related_entry_database
_cod_related_entry_code
1 ChemSpider 4365631
